data_7206788
loop_
_publ_author_name
'Raatikainen, Kari'
'Rissanen, Kari'

_publ_section_title
;
 Interaction between amines and N-haloimides: a new motif for
 unprecedentedly short Br&#x22EF;N and I&#x22EF;N halogen bonds
;
_journal_issue 23
_journal_name_full CrystEngComm
_journal_page_first 6972
_journal_paper_doi 10.1039/c1ce05447c
_journal_volume 13
_journal_year 2011
_chemical_absolute_configuration unk
_chemical_compound_source 'synthesis as described'
_chemical_formula_moiety 'C6 H12 N4, 4(C4 H4 I N O2)'
_chemical_formula_sum 'C22 H28 I4 N8 O8'
_chemical_formula_weight 1040.12
_chemical_name_systematic
;
?
;
_space_group_IT_number 120
_symmetry_cell_setting tetragonal
_symmetry_Int_Tables_number 120
_symmetry_space_group_name_Hall 'I -4 -2c'
_symmetry_space_group_name_H-M 'I -4 c 2'
_atom_sites_solution_hydrogens geom
_atom_sites_solution_primary direct
_atom_sites_solution_secondary difmap
_audit_creation_date 2011-01-27T15:36:59-00:00
_audit_creation_method 'WinGX routine CIF_UPDATE'
_cell_angle_alpha 90
_cell_angle_beta 90
_cell_angle_gamma 90
_cell_formula_units_Z 4
_cell_length_a 16.8164(7)
_cell_length_b 16.8164(7)
_cell_length_c 14.3925(9)
_cell_measurement_reflns_used 2234
_cell_measurement_temperature 123(2)
_cell_measurement_theta_max 28.283
_cell_measurement_theta_min 0.407
_cell_measurement_wavelength 0.71073
_cell_volume 4070.1(3)
_computing_cell_refinement 'HKL Scalepack (Otwinowski & Minor 1997)'
_computing_data_collection 'Collect (Bruker AXS BV, 1997-2004)'
_computing_data_reduction 'HKL Denzo and Scalepack (Otwinowski & Minor 1997)'
_computing_molecular_graphics 'Ortep-3 for Windows (Farrugia, 1997)'
_computing_publication_material 'WinGX publication routines (Farrugia, 1999)'
_computing_structure_refinement 'SHELXL-97 (Sheldrick, 2008)'
_computing_structure_solution 'SIR97 (Giacovazzo et al, 1997)'
_diffrn_ambient_temperature 123(2)
_diffrn_detector 'CCD plate'
_diffrn_detector_area_resol_mean 9
_diffrn_measured_fraction_theta_full 0.995
_diffrn_measured_fraction_theta_max 0.995
_diffrn_measurement_device '95mm CCD camera on \k-goniostat'
_diffrn_measurement_device_type KappaCCD
_diffrn_measurement_method 'CCD rotation images, thick slices'
_diffrn_orient_matrix_type 'by Bruker AXS Collect from scalepack cell'
_diffrn_orient_matrix_UB_11 -0.138563E-1
_diffrn_orient_matrix_UB_12 0.577713E-1
_diffrn_orient_matrix_UB_13 0.30145E-2
_diffrn_orient_matrix_UB_21 -0.42028E-1
_diffrn_orient_matrix_UB_22 -0.82379E-2
_diffrn_orient_matrix_UB_23 -0.482028E-1
_diffrn_orient_matrix_UB_31 -0.397219E-1
_diffrn_orient_matrix_UB_32 -0.114363E-1
_diffrn_orient_matrix_UB_33 0.499496E-1
_diffrn_radiation_monochromator graphite
_diffrn_radiation_probe x-ray
_diffrn_radiation_type MoK\a
_diffrn_radiation_wavelength 0.71073
_diffrn_reflns_av_R_equivalents 0.0533
_diffrn_reflns_av_unetI/netI 0.0455
_diffrn_reflns_limit_h_max 19
_diffrn_reflns_limit_h_min -21
_diffrn_reflns_limit_k_max 18
_diffrn_reflns_limit_k_min -21
_diffrn_reflns_limit_l_max 18
_diffrn_reflns_limit_l_min -17
_diffrn_reflns_number 12879
_diffrn_reflns_theta_full 27.47
_diffrn_reflns_theta_max 27.47
_diffrn_reflns_theta_min 2.42
_diffrn_source 'Enraf Nonius FR590'
_exptl_absorpt_coefficient_mu 3.106
_exptl_absorpt_correction_T_max 0.7457
_exptl_absorpt_correction_T_min 0.5528
_exptl_absorpt_correction_type multi-scan
_exptl_absorpt_process_details
;
[c.f. r.h. blessing, acta cryst. (1995), a51, 33-38]
;
_exptl_crystal_colour colourless
_exptl_crystal_density_diffrn 1.697
_exptl_crystal_density_method 'not measured'
_exptl_crystal_description needle
_exptl_crystal_F_000 1968
_exptl_crystal_size_max 0.15
_exptl_crystal_size_mid 0.03
_exptl_crystal_size_min 0.03
_refine_diff_density_max 0.934
_refine_diff_density_min -1.485
_refine_diff_density_rms 0.205
_refine_ls_abs_structure_details 'Flack H D (1983), Acta Cryst. A39, 876-881'
_refine_ls_abs_structure_Flack 0.14(8)
_refine_ls_extinction_method none
_refine_ls_goodness_of_fit_ref 1.197
_refine_ls_hydrogen_treatment constr
_refine_ls_matrix_type full
_refine_ls_number_parameters 97
_refine_ls_number_reflns 2295
_refine_ls_number_restraints 0
_refine_ls_restrained_S_all 1.197
_refine_ls_R_factor_all 0.0676
_refine_ls_R_factor_gt 0.0562
_refine_ls_shift/su_max 0
_refine_ls_shift/su_mean 0
_refine_ls_structure_factor_coef Fsqd
_refine_ls_weighting_details 'calc w=1/[\s^2^(Fo^2^)+(0.0366P)^2^+72.0800P] where P=(Fo^2^+2Fc^2^)/3'
_refine_ls_weighting_scheme calc
_refine_ls_wR_factor_gt 0.1228
_refine_ls_wR_factor_ref 0.1261
_reflns_number_gt 1974
_reflns_number_total 2295
_reflns_threshold_expression >2\s(I)
_cod_data_source_file c1ce05447c.txt
_cod_data_source_block HMTA-NIS
_cod_database_code 7206788

loop_
_symmetry_equiv_pos_as_xyz
'x, y, z'
'-x, -y, z'
'-y, -x, -z+1/2'
'y, x, -z+1/2'
'-x, y, z+1/2'
'x, -y, z+1/2'
'-y, x, -z'
'y, -x, -z'
'x+1/2, y+1/2, z+1/2'
'-x+1/2, -y+1/2, z+1/2'
'-y+1/2, -x+1/2, -z+1'
'y+1/2, x+1/2, -z+1'
'-x+1/2, y+1/2, z+1'
'x+1/2, -y+1/2, z+1'
'-y+1/2, x+1/2, -z+1/2'
'y+1/2, -x+1/2, -z+1/2'

loop_
_atom_site_label
_atom_site_type_symbol
_atom_site_fract_x
_atom_site_fract_y
_atom_site_fract_z
_atom_site_U_iso_or_equiv
_atom_site_adp_type
_atom_site_occupancy
_atom_site_symmetry_multiplicity
_atom_site_calc_flag
_atom_site_refinement_flags
I1 I 0.80950(3) 0.02025(4) 0.17022(6) 0.03214(18) Uani 1 1 d .
N1 N 0.7182(5) 0.0321(5) 0.2709(6) 0.0267(19) Uani 1 1 d .
C2 C 0.7273(6) -0.0001(7) 0.3592(8) 0.034(3) Uani 1 1 d .
O3 O 0.7861(5) -0.0390(5) 0.3831(6) 0.046(2) Uani 1 1 d .
C4 C 0.6591(8) 0.0269(9) 0.4146(9) 0.049(3) Uani 1 1 d .
H4A H 0.6776 0.0613 0.4661 0.059 Uiso 1 1 calc R
H4B H 0.6311 -0.0194 0.4415 0.059 Uiso 1 1 calc R
C5 C 0.6051(7) 0.0717(8) 0.3536(7) 0.045(3) Uani 1 1 d .
H5A H 0.5979 0.1267 0.3765 0.054 Uiso 1 1 calc R
H5B H 0.5525 0.0455 0.35 0.054 Uiso 1 1 calc R
C6 C 0.6468(6) 0.0713(6) 0.2577(9) 0.033(3) Uani 1 1 d .
O7 O 0.6259(4) 0.1010(5) 0.1877(5) 0.041(2) Uani 1 1 d .
N8 N 0.9275(4) 0.0099(5) 0.0596(6) 0.0256(19) Uani 1 1 d .
C9 C 0.9378(5) 0.0795(5) 0.0010(7) 0.025(2) Uani 1 1 d .
H9A H 0.9428 0.1273 0.0407 0.031 Uiso 1 1 calc R
H9B H 0.8901 0.0862 -0.0385 0.031 Uiso 1 1 calc R
C10 C 1 0 0.1146(8) 0.019(3) Uani 1 2 d S
H10A H 0.9936 -0.0471 0.1553 0.023 Uiso 0.5 1 calc PR
H10B H 1.0064 0.0471 0.1553 0.023 Uiso 0.5 1 calc PR

loop_
_atom_site_aniso_label
_atom_site_aniso_U_11
_atom_site_aniso_U_22
_atom_site_aniso_U_33
_atom_site_aniso_U_23
_atom_site_aniso_U_13
_atom_site_aniso_U_12
I1 0.0223(3) 0.0289(3) 0.0451(3) -0.0037(3) -0.0001(4) 0.0013(2)
N1 0.013(3) 0.020(4) 0.048(5) -0.005(4) 0.001(4) -0.008(3)
C2 0.021(5) 0.033(6) 0.048(7) -0.012(5) -0.001(4) -0.009(4)
O3 0.025(4) 0.063(6) 0.049(5) -0.004(4) -0.009(3) 0.004(3)
C4 0.043(6) 0.052(9) 0.051(8) -0.003(6) -0.018(7) 0.013(6)
C5 0.045(7) 0.062(8) 0.027(6) -0.015(5) 0.002(5) -0.003(6)
C6 0.024(5) 0.015(5) 0.060(8) -0.014(5) 0.000(5) 0.005(4)
O7 0.042(4) 0.044(4) 0.036(5) 0.009(4) 0.003(4) -0.003(4)
N8 0.011(3) 0.021(4) 0.045(6) -0.001(4) -0.005(3) 0.002(3)
C9 0.022(4) 0.018(4) 0.037(5) -0.003(4) 0.001(4) 0.007(3)
C10 0.016(6) 0.031(7) 0.010(6) 0 0 0.004(5)

loop_
_atom_type_symbol
_atom_type_description
_atom_type_scat_dispersion_real
_atom_type_scat_dispersion_imag
_atom_type_scat_source
C C 0.0033 0.0016 'International Tables Vol C Tables 4.2.6.8 and 6.1.1.4'
H H 0 0 'International Tables Vol C Tables 4.2.6.8 and 6.1.1.4'
N N 0.0061 0.0033 'International Tables Vol C Tables 4.2.6.8 and 6.1.1.4'
O O 0.0106 0.006 'International Tables Vol C Tables 4.2.6.8 and 6.1.1.4'
I I -0.4742 1.8119 'International Tables Vol C Tables 4.2.6.8 and 6.1.1.4'

loop_
_geom_angle_atom_site_label_1
_geom_angle_atom_site_label_2
_geom_angle_atom_site_label_3
_geom_angle
_geom_angle_site_symmetry_1
_geom_angle_site_symmetry_3
N1 I1 N8 175.2(3) . .
C6 N1 C2 114.0(9) . .
C6 N1 I1 125.4(8) . .
C2 N1 I1 120.6(6) . .
O3 C2 N1 123.4(10) . .
O3 C2 C4 129.6(11) . .
N1 C2 C4 106.9(9) . .
C2 C4 C5 108.5(10) . .
C2 C4 H4A 110 . .
C5 C4 H4A 110 . .
C2 C4 H4B 110 . .
C5 C4 H4B 110 . .
H4A C4 H4B 108.4 . .
C4 C5 C6 104.5(10) . .
C4 C5 H5A 110.9 . .
C6 C5 H5A 110.9 . .
C4 C5 H5B 110.9 . .
C6 C5 H5B 110.9 . .
H5A C5 H5B 108.9 . .
O7 C6 N1 125.4(11) . .
O7 C6 C5 128.7(9) . .
N1 C6 C5 105.8(10) . .
C9 N8 C10 107.8(6) . .
C9 N8 C9 108.8(6) . 7_645
C10 N8 C9 106.7(6) . 7_645
C9 N8 I1 113.6(5) . .
C10 N8 I1 108.6(6) . .
C9 N8 I1 111.0(5) 7_645 .
N8 C9 N8 111.9(8) . 8_665
N8 C9 H9A 109.2 . .
N8 C9 H9A 109.2 8_665 .
N8 C9 H9B 109.2 . .
N8 C9 H9B 109.2 8_665 .
H9A C9 H9B 107.9 . .
N8 C10 N8 114.5(10) . 2_755
N8 C10 H10A 108.6 . .
N8 C10 H10A 108.6 2_755 .
N8 C10 H10B 108.6 . .
N8 C10 H10B 108.6 2_755 .
H10A C10 H10B 107.6 . .

loop_
_geom_bond_atom_site_label_1
_geom_bond_atom_site_label_2
_geom_bond_distance
_geom_bond_site_symmetry_2
I1 N1 2.121(9) .
I1 N8 2.549(8) .
N1 C6 1.384(13) .
N1 C2 1.389(15) .
C2 O3 1.234(13) .
C2 C4 1.468(16) .
C4 C5 1.470(17) .
C4 H4A 0.99 .
C4 H4B 0.99 .
C5 C6 1.548(16) .
C5 H5A 0.99 .
C5 H5B 0.99 .
C6 O7 1.179(14) .
N8 C9 1.452(12) .
N8 C10 1.464(10) .
N8 C9 1.500(13) 7_645
C9 N8 1.500(13) 8_665
C9 H9A 0.99 .
C9 H9B 0.99 .
C10 N8 1.464(10) 2_755
C10 H10A 0.99 .
C10 H10B 0.99 .

loop_
_geom_torsion_atom_site_label_1
_geom_torsion_atom_site_label_2
_geom_torsion_atom_site_label_3
_geom_torsion_atom_site_label_4
_geom_torsion
_geom_torsion_site_symmetry_1
_geom_torsion_site_symmetry_4
N8 I1 N1 C6 131(3) . .
N8 I1 N1 C2 -48(4) . .
C6 N1 C2 O3 177.9(9) . .
I1 N1 C2 O3 -2.7(13) . .
C6 N1 C2 C4 -6.3(12) . .
I1 N1 C2 C4 173.0(8) . .
O3 C2 C4 C5 179.7(11) . .
N1 C2 C4 C5 4.4(14) . .
C2 C4 C5 C6 -1.2(14) . .
C2 N1 C6 O7 -177.9(10) . .
I1 N1 C6 O7 2.8(14) . .
C2 N1 C6 C5 5.5(11) . .
I1 N1 C6 C5 -173.8(7) . .
C4 C5 C6 O7 -178.9(11) . .
C4 C5 C6 N1 -2.4(12) . .
N1 I1 N8 C9 -96(3) . .
N1 I1 N8 C10 24(4) . .
N1 I1 N8 C9 141(3) . 7_645
C10 N8 C9 N8 56.9(9) . 8_665
C9 N8 C9 N8 -58.5(7) 7_645 8_665
I1 N8 C9 N8 177.3(6) . 8_665
C9 N8 C10 N8 -58.8(6) . 2_755
C9 N8 C10 N8 58.0(6) 7_645 2_755
I1 N8 C10 N8 177.7(5) . 2_755
